data_1528213
loop_
_publ_author_name
'Wintenberger, M.'
'Laurent, Y.'
'Maunaye, M.'

_publ_section_title
;
 Groupe spatial et ordre des atomes de zinc et de germanium dans Zn Ge N2
;
_journal_name_full 'Materials Research Bulletin'
_journal_page_first 1049
_journal_page_last 1054
_journal_volume 8
_journal_year 1973
_chemical_formula_sum 'Ge N2 Zn'
_chemical_name_systematic 'Zn Ge N2'
_space_group_IT_number 33
_symmetry_space_group_name_Hall 'P 2c -2n'
_symmetry_space_group_name_H-M 'P n a 21'
_cell_angle_alpha 90
_cell_angle_beta 90
_cell_angle_gamma 90
_cell_formula_units_Z 4
_cell_length_a 5.454
_cell_length_b 6.441
_cell_length_c 5.194
_cell_volume 182.461
_citation_journal_id_ASTM MRBUAC
_cod_data_source_file Wintenberger_MRBUAC_1973_1274.cif
_cod_data_source_block Ge1N2Zn1
_cod_original_cell_volume 182.4611
_cod_original_formula_sum 'Ge1 N2 Zn1'
_cod_database_code 1528213

loop_
_symmetry_equiv_pos_as_xyz
x,y,z
-x,-y,z+1/2
-x+1/2,y+1/2,z+1/2
x+1/2,-y+1/2,z

loop_
_atom_site_label
_atom_site_type_symbol
_atom_site_fract_x
_atom_site_fract_y
_atom_site_fract_z
_atom_site_occupancy
_atom_site_U_iso_or_equiv
N1 N-3 0.07 0.115 0.365 1 0.0
Zn1 Zn+2 0.083 0.62 0 1 0.0
Ge1 Ge+4 0.083 0.125 0 1 0.0
N2 N-3 0.095 0.64 0.385 1 0.0
